data_4307512
loop_
_publ_author_name
'Martin Br\"oring'
'Serguei Prikhodovski'
'Carsten D. Brandt'
'Esther C\'onsul Tejero'
'Silke K\"ohler'
'Clemens Pietzonka'

_publ_section_title
;
Cyanide-Promoted Demetalation of TrpyNiNCO: A Route to Sensitive
Metallotripyrrins of CoII, FeII, and MnII
;
_journal_name_full 'Inorganic Chemistry'
_journal_page_first 917
_journal_page_last 925
_journal_paper_doi 10.1021/ic062009t
_journal_volume 46
_journal_year 2007
_chemical_formula_sum 'C54 H68 Fe2 N8 O3'
_chemical_formula_weight 988.86
_chemical_name_systematic
;
 ?
;
_space_group_IT_number 14
_symmetry_cell_setting monoclinic
_symmetry_space_group_name_Hall '-P 2yn'
_symmetry_space_group_name_H-M 'P 1 21/n 1'
_atom_sites_solution_hydrogens geom
_atom_sites_solution_primary patterson
_atom_sites_solution_secondary difmap
_audit_creation_method SHELXL-97
_cell_angle_alpha 90.00
_cell_angle_beta 95.337(9)
_cell_angle_gamma 90.00
_cell_formula_units_Z 4
_cell_length_a 18.9641(14)
_cell_length_b 14.0552(16)
_cell_length_c 19.4466(14)
_cell_measurement_reflns_used 7225
_cell_measurement_temperature 193(2)
_cell_measurement_theta_max 25.2
_cell_measurement_theta_min 1.8
_cell_volume 5160.9(8)
_computing_cell_refinement 'STOE Wincell (X-Area)'
_computing_data_collection 'STOE WinXpose (X-Area)'
_computing_data_reduction 'STOE WinIntegrate (X-Area)'
_computing_publication_material 'WinGx-Version 1.70.00'
_computing_structure_refinement 'SHELXL-97 (Sheldrick, 1997)'
_computing_structure_solution 'SHELXS-97 (Sheldrick, 1997)'
_diffrn_ambient_temperature 193(2)
_diffrn_measured_fraction_theta_full 0.997
_diffrn_measured_fraction_theta_max 0.997
_diffrn_measurement_device_type 'IPDS1 (Stoe)'
_diffrn_measurement_method phi-scans
_diffrn_radiation_monochromator graphite
_diffrn_radiation_source 'fine-focus sealed tube'
_diffrn_radiation_type MoK\a
_diffrn_radiation_wavelength 0.71073
_diffrn_reflns_av_R_equivalents 0.1634
_diffrn_reflns_av_sigmaI/netI 0.2412
_diffrn_reflns_limit_h_max 22
_diffrn_reflns_limit_h_min -22
_diffrn_reflns_limit_k_max 16
_diffrn_reflns_limit_k_min -16
_diffrn_reflns_limit_l_max 23
_diffrn_reflns_limit_l_min -23
_diffrn_reflns_number 38292
_diffrn_reflns_theta_full 25.00
_diffrn_reflns_theta_max 25.35
_diffrn_reflns_theta_min 1.57
_exptl_absorpt_coefficient_mu 0.612
_exptl_absorpt_correction_T_max 0.85613
_exptl_absorpt_correction_T_min 0.78860
_exptl_absorpt_correction_type numerical
_exptl_absorpt_process_details 'Face-indexed absorption correction'
_exptl_crystal_colour brown
_exptl_crystal_density_diffrn 1.269
_exptl_crystal_density_method 'not measured'
_exptl_crystal_description block
_exptl_crystal_F_000 2096
_exptl_crystal_size_max 0.14
_exptl_crystal_size_mid 0.07
_exptl_crystal_size_min 0.04
_refine_diff_density_max 0.296
_refine_diff_density_min -0.461
_refine_diff_density_rms 0.057
_refine_ls_extinction_method none
_refine_ls_goodness_of_fit_ref 0.583
_refine_ls_hydrogen_treatment constr
_refine_ls_matrix_type full
_refine_ls_number_parameters 640
_refine_ls_number_reflns 9064
_refine_ls_number_restraints 32
_refine_ls_restrained_S_all 0.582
_refine_ls_R_factor_all 0.1495
_refine_ls_R_factor_gt 0.0402
_refine_ls_shift/su_max 0.004
_refine_ls_shift/su_mean 0.000
_refine_ls_structure_factor_coef Fsqd
_refine_ls_weighting_details 'calc w=1/[\s^2^(Fo^2^)+(0.0000P)^2^+0.0000P] where P=(Fo^2^+2Fc^2^)/3'
_refine_ls_weighting_scheme calc
_refine_ls_wR_factor_gt 0.0520
_refine_ls_wR_factor_ref 0.0655
_reflns_number_gt 3442
_reflns_number_total 9418
_reflns_threshold_expression >2sigma(I)
_cod_data_source_file ic062009tsi20061019_115859_5.cif
_cod_data_source_block sp30eca
_cod_database_code 4307512

loop_
_symmetry_equiv_pos_as_xyz
'x, y, z'
'-x+1/2, y+1/2, -z+1/2'
'-x, -y, -z'
'x-1/2, -y-1/2, z-1/2'

loop_
_atom_site_label
_atom_site_type_symbol
_atom_site_fract_x
_atom_site_fract_y
_atom_site_fract_z
_atom_site_U_iso_or_equiv
_atom_site_adp_type
_atom_site_occupancy
_atom_site_symmetry_multiplicity
_atom_site_calc_flag
_atom_site_refinement_flags
_atom_site_disorder_assembly
_atom_site_disorder_group
C1 C 0.1733(2) 0.9204(3) 0.8488(2) 0.0437(13) Uani 1 1 d . . .
H1A H 0.1599 0.9402 0.8941 0.066 Uiso 1 1 calc R . .
H1B H 0.1831 0.8519 0.8493 0.066 Uiso 1 1 calc R . .
H1C H 0.1344 0.9343 0.8134 0.066 Uiso 1 1 calc R . .
C2 C 0.2373(2) 0.9727(3) 0.8329(2) 0.0298(10) Uani 1 1 d . . .
C3 C 0.2796(2) 0.9542(3) 0.7763(2) 0.0368(11) Uani 1 1 d . . .
C4 C 0.3321(2) 1.0205(3) 0.7798(2) 0.0365(11) Uani 1 1 d . . .
C5 C 0.3231(2) 1.0795(3) 0.8403(2) 0.0297(11) Uani 1 1 d . . .
C6 C 0.3648(2) 1.1513(3) 0.8666(2) 0.0359(11) Uani 1 1 d . . .
H6 H 0.4047 1.1650 0.8423 0.043 Uiso 1 1 calc R . .
C7 C 0.3574(2) 1.2087(3) 0.9248(2) 0.0319(11) Uani 1 1 d . A .
C8 C 0.4038(2) 1.2856(3) 0.9458(2) 0.0397(12) Uani 1 1 d . . .
C9 C 0.3761(2) 1.3285(3) 1.0013(2) 0.0344(11) Uani 1 1 d . A .
C10 C 0.3144(2) 1.2759(3) 1.0138(2) 0.0276(10) Uani 1 1 d . . .
C11 C 0.2707(2) 1.2949(3) 1.0671(2) 0.0306(11) Uani 1 1 d . A .
H11 H 0.2865 1.3451 1.0975 0.037 Uiso 1 1 calc R . .
C12 C 0.2096(2) 1.2523(3) 1.0815(2) 0.0265(10) Uani 1 1 d . . .
C13 C 0.1659(2) 1.2750(3) 1.1368(2) 0.0295(10) Uani 1 1 d . A .
C14 C 0.1095(2) 1.2151(3) 1.1292(2) 0.0299(10) Uani 1 1 d . . .
C15 C 0.1202(2) 1.1545(3) 1.0705(2) 0.0300(11) Uani 1 1 d . A .
C16 C 0.0717(2) 1.0760(3) 1.0446(2) 0.0373(12) Uani 1 1 d . . .
H16A H 0.0360 1.1010 1.0095 0.056 Uiso 1 1 calc R A .
H16B H 0.0481 1.0496 1.0831 0.056 Uiso 1 1 calc R . .
H16C H 0.0991 1.0260 1.0242 0.056 Uiso 1 1 calc R . .
C17 C 0.2691(2) 0.8730(3) 0.7244(2) 0.0525(14) Uani 1 1 d . . .
H17A H 0.3151 0.8411 0.7206 0.063 Uiso 1 1 calc R . .
H17B H 0.2362 0.8257 0.7416 0.063 Uiso 1 1 calc R . .
C18 C 0.2404(3) 0.9061(4) 0.6557(2) 0.0766(17) Uani 1 1 d . . .
H18A H 0.1951 0.9385 0.6593 0.115 Uiso 1 1 calc R . .
H18B H 0.2330 0.8515 0.6245 0.115 Uiso 1 1 calc R . .
H18C H 0.2739 0.9504 0.6374 0.115 Uiso 1 1 calc R . .
C19 C 0.3891(2) 1.0351(4) 0.7330(2) 0.0550(14) Uani 1 1 d . . .
H19A H 0.3929 0.9785 0.7041 0.083 Uiso 1 1 calc R . .
H19B H 0.4343 1.0460 0.7606 0.083 Uiso 1 1 calc R . .
H19C H 0.3775 1.0905 0.7034 0.083 Uiso 1 1 calc R . .
C20 C 0.4699(9) 1.3062(11) 0.9165(9) 0.068(2) Uani 0.681(7) 1 d PU A 1
H20A H 0.4932 1.2451 0.9071 0.081 Uiso 0.681(7) 1 calc PR A 1
H20B H 0.5014 1.3407 0.9515 0.081 Uiso 0.681(7) 1 calc PR A 1
C21 C 0.4635(4) 1.3631(6) 0.8520(4) 0.069(2) Uani 0.681(7) 1 d PU A 1
H21A H 0.4264 1.3359 0.8194 0.104 Uiso 0.681(7) 1 calc PR A 1
H21B H 0.5088 1.3622 0.8314 0.104 Uiso 0.681(7) 1 calc PR A 1
H21C H 0.4512 1.4289 0.8626 0.104 Uiso 0.681(7) 1 calc PR A 1
C20' C 0.4673(16) 1.327(2) 0.906(2) 0.068(2) Uani 0.319(7) 1 d PU A 2
H20C H 0.4572 1.3189 0.8557 0.082 Uiso 0.319(7) 1 calc PR A 2
H20D H 0.4746 1.3952 0.9166 0.082 Uiso 0.319(7) 1 calc PR A 2
C21' C 0.5252(9) 1.2758(12) 0.9297(9) 0.068(2) Uani 0.319(7) 1 d PU A 2
H21D H 0.5361 1.2874 0.9793 0.102 Uiso 0.319(7) 1 calc PR A 2
H21E H 0.5656 1.2951 0.9050 0.102 Uiso 0.319(7) 1 calc PR A 2
H21F H 0.5157 1.2079 0.9219 0.102 Uiso 0.319(7) 1 calc PR A 2
C22 C 0.4039(2) 1.4156(3) 1.0390(2) 0.0487(13) Uani 1 1 d . . .
H22A H 0.4563 1.4149 1.0419 0.058 Uiso 1 1 calc R A .
H22B H 0.3897 1.4140 1.0867 0.058 Uiso 1 1 calc R . .
C23 C 0.3772(3) 1.5072(3) 1.0044(3) 0.0627(16) Uani 1 1 d . A .
H23A H 0.3965 1.5134 0.9595 0.094 Uiso 1 1 calc R . .
H23B H 0.3925 1.5615 1.0337 0.094 Uiso 1 1 calc R . .
H23C H 0.3254 1.5059 0.9975 0.094 Uiso 1 1 calc R . .
C24 C 0.1813(2) 1.3507(3) 1.1905(2) 0.0455(13) Uani 1 1 d . . .
H24A H 0.1411 1.3565 1.2184 0.068 Uiso 1 1 calc R A .
H24B H 0.1890 1.4116 1.1678 0.068 Uiso 1 1 calc R . .
H24C H 0.2239 1.3335 1.2203 0.068 Uiso 1 1 calc R . .
C25 C 0.0464(2) 1.2106(3) 1.1697(2) 0.0380(12) Uani 1 1 d . A .
H25A H 0.0588 1.2396 1.2157 0.046 Uiso 1 1 calc R . .
H25B H 0.0342 1.1431 1.1769 0.046 Uiso 1 1 calc R . .
C26 C -0.0180(2) 1.2615(4) 1.1345(3) 0.0682(16) Uani 1 1 d . . .
H26A H -0.0070 1.3290 1.1292 0.102 Uiso 1 1 calc R A .
H26B H -0.0579 1.2549 1.1628 0.102 Uiso 1 1 calc R . .
H26C H -0.0305 1.2332 1.0890 0.102 Uiso 1 1 calc R . .
C27 C 0.1023(2) 1.1796(3) 0.8609(2) 0.0412(11) Uani 1 1 d . . .
C28 C 0.2872(2) 1.0710(3) 1.1788(2) 0.0382(12) Uani 1 1 d . . .
H28A H 0.3280 1.0420 1.2056 0.057 Uiso 1 1 calc R . .
H28B H 0.2788 1.1346 1.1971 0.057 Uiso 1 1 calc R . .
H28C H 0.2969 1.0762 1.1303 0.057 Uiso 1 1 calc R . .
C29 C 0.2235(2) 1.0109(3) 1.1840(2) 0.0287(10) Uani 1 1 d . . .
C30 C 0.1716(2) 1.0240(3) 1.2337(2) 0.0319(11) Uani 1 1 d . . .
C31 C 0.1226(2) 0.9548(3) 1.2210(2) 0.0313(10) Uani 1 1 d . . .
C32 C 0.1449(2) 0.8992(3) 1.1643(2) 0.0294(10) Uani 1 1 d . . .
C33 C 0.1120(2) 0.8206(3) 1.1343(2) 0.0313(10) Uani 1 1 d . . .
H33 H 0.0697 0.8015 1.1528 0.038 Uiso 1 1 calc R . .
C34 C 0.1328(2) 0.7645(3) 1.0796(2) 0.0267(10) Uani 1 1 d . . .
C35 C 0.0976(2) 0.6791(3) 1.0559(2) 0.0273(10) Uani 1 1 d . . .
C36 C 0.1339(2) 0.6434(3) 1.0034(2) 0.0307(10) Uani 1 1 d . . .
C37 C 0.1908(2) 0.7069(3) 0.9960(2) 0.0269(10) Uani 1 1 d . . .
C38 C 0.2414(2) 0.6965(3) 0.9470(2) 0.0315(11) Uani 1 1 d . . .
H38 H 0.2351 0.6421 0.9181 0.038 Uiso 1 1 calc R . .
C39 C 0.2967(2) 0.7521(3) 0.9353(2) 0.0308(11) Uani 1 1 d . . .
C40 C 0.3463(2) 0.7408(3) 0.8820(2) 0.0340(11) Uani 1 1 d . . .
C41 C 0.3921(2) 0.8155(3) 0.8904(2) 0.0344(11) Uani 1 1 d . . .
C42 C 0.3712(2) 0.8699(3) 0.9488(2) 0.0300(11) Uani 1 1 d . . .
C43 C 0.4097(2) 0.9551(3) 0.9782(2) 0.0432(13) Uani 1 1 d . . .
H43A H 0.3762 0.9978 0.9982 0.065 Uiso 1 1 calc R . .
H43B H 0.4318 0.9884 0.9416 0.065 Uiso 1 1 calc R . .
H43C H 0.4462 0.9351 1.0142 0.065 Uiso 1 1 calc R . .
C44 C 0.1738(2) 1.1024(3) 1.28669(19) 0.0370(10) Uani 1 1 d . . .
H44A H 0.1262 1.1084 1.3034 0.044 Uiso 1 1 calc R . .
H44B H 0.1843 1.1631 1.2639 0.044 Uiso 1 1 calc R . .
C45 C 0.2274(2) 1.0883(3) 1.3482(2) 0.0485(13) Uani 1 1 d . . .
H45A H 0.2181 1.0279 1.3708 0.073 Uiso 1 1 calc R . .
H45B H 0.2238 1.1408 1.3809 0.073 Uiso 1 1 calc R . .
H45C H 0.2751 1.0872 1.3327 0.073 Uiso 1 1 calc R . .
C46 C 0.0562(2) 0.9358(3) 1.2554(2) 0.0539(14) Uani 1 1 d . . .
H46A H 0.0528 0.9813 1.2932 0.081 Uiso 1 1 calc R . .
H46B H 0.0576 0.8709 1.2739 0.081 Uiso 1 1 calc R . .
H46C H 0.0149 0.9428 1.2216 0.081 Uiso 1 1 calc R . .
C47 C 0.0332(2) 0.6379(3) 1.0843(2) 0.0454(13) Uani 1 1 d . . .
H47A H 0.0096 0.5937 1.0497 0.054 Uiso 1 1 calc R . .
H47B H -0.0004 0.6900 1.0915 0.054 Uiso 1 1 calc R . .
C48 C 0.0501(3) 0.5843(4) 1.1526(3) 0.0782(19) Uani 1 1 d . . .
H48A H 0.0860 0.5356 1.1467 0.117 Uiso 1 1 calc R . .
H48B H 0.0069 0.5539 1.1660 0.117 Uiso 1 1 calc R . .
H48C H 0.0680 0.6292 1.1886 0.117 Uiso 1 1 calc R . .
C49 C 0.1175(2) 0.5539(3) 0.9633(2) 0.0357(11) Uani 1 1 d . . .
H49A H 0.1370 0.5593 0.9180 0.043 Uiso 1 1 calc R . .
H49B H 0.0654 0.5476 0.9544 0.043 Uiso 1 1 calc R . .
C50 C 0.1465(3) 0.4647(3) 0.9988(3) 0.0530(14) Uani 1 1 d . . .
H50A H 0.1983 0.4684 1.0053 0.079 Uiso 1 1 calc R . .
H50B H 0.1324 0.4092 0.9703 0.079 Uiso 1 1 calc R . .
H50C H 0.1277 0.4587 1.0438 0.079 Uiso 1 1 calc R . .
C51 C 0.3440(3) 0.6638(4) 0.8307(3) 0.0614(16) Uani 1 1 d . . .
H51A H 0.3795 0.6758 0.7981 0.092 Uiso 1 1 calc R . .
H51B H 0.2968 0.6613 0.8056 0.092 Uiso 1 1 calc R . .
H51C H 0.3543 0.6030 0.8542 0.092 Uiso 1 1 calc R . .
C52 C 0.4516(2) 0.8405(4) 0.8480(2) 0.0517(14) Uani 1 1 d . . .
H52A H 0.4525 0.9104 0.8418 0.062 Uiso 1 1 calc R . .
H52B H 0.4421 0.8115 0.8017 0.062 Uiso 1 1 calc R . .
C53 C 0.5232(2) 0.8085(4) 0.8789(3) 0.0836(19) Uani 1 1 d . . .
H53A H 0.5326 0.8355 0.9253 0.125 Uiso 1 1 calc R . .
H53B H 0.5595 0.8302 0.8498 0.125 Uiso 1 1 calc R . .
H53C H 0.5241 0.7389 0.8818 0.125 Uiso 1 1 calc R . .
C54 C 0.4013(2) 0.8824(4) 1.1496(2) 0.0584(14) Uani 1 1 d . . .
N1 N 0.26312(16) 1.0468(2) 0.87065(17) 0.0271(8) Uani 1 1 d . A .
N2 N 0.30316(16) 1.2025(2) 0.96643(17) 0.0269(8) Uani 1 1 d . A .
N3 N 0.17964(16) 1.1760(2) 1.04274(17) 0.0263(8) Uani 1 1 d . A .
N4 N 0.20747(17) 0.9365(2) 1.14310(18) 0.0269(9) Uani 1 1 d . A .
N5 N 0.19048(16) 0.7809(2) 1.04255(16) 0.0239(8) Uani 1 1 d . A .
N6 N 0.31556(16) 0.8334(2) 0.97474(17) 0.0273(8) Uani 1 1 d . A .
N7 N 0.13439(18) 1.1346(3) 0.90207(19) 0.0426(10) Uani 1 1 d . A .
N8 N 0.34699(18) 0.8766(3) 1.11810(18) 0.0453(10) Uani 1 1 d . A .
O1 O 0.06602(18) 1.2253(3) 0.81765(18) 0.0779(12) Uani 1 1 d . . .
O2 O 0.45771(16) 0.8853(4) 1.18359(19) 0.1151(16) Uani 1 1 d . . .
O3 O 0.23763(14) 0.9982(2) 1.00903(15) 0.0286(6) Uani 1 1 d . A .
Fe1 Fe 0.22302(3) 1.10536(5) 0.96033(3) 0.02515(15) Uani 1 1 d . . .
Fe2 Fe 0.25975(3) 0.89165(5) 1.05564(3) 0.02500(15) Uani 1 1 d . . .

loop_
_atom_site_aniso_label
_atom_site_aniso_U_11
_atom_site_aniso_U_22
_atom_site_aniso_U_33
_atom_site_aniso_U_23
_atom_site_aniso_U_13
_atom_site_aniso_U_12
C1 0.056(3) 0.037(3) 0.039(3) -0.009(2) 0.010(2) -0.022(2)
C2 0.041(2) 0.027(3) 0.021(2) 0.002(2) -0.001(2) 0.000(2)
C3 0.048(3) 0.035(3) 0.028(3) -0.008(2) 0.005(2) -0.001(2)
C4 0.045(3) 0.047(3) 0.019(2) -0.001(2) 0.006(2) 0.006(2)
C5 0.032(2) 0.037(3) 0.020(2) -0.001(2) 0.003(2) -0.001(2)
C6 0.033(2) 0.045(3) 0.030(3) 0.000(2) 0.007(2) -0.004(2)
C7 0.032(2) 0.033(3) 0.031(3) -0.007(2) 0.004(2) -0.008(2)
C8 0.036(3) 0.051(3) 0.034(3) 0.000(2) 0.010(2) -0.019(2)
C9 0.032(2) 0.036(3) 0.034(3) -0.003(2) -0.002(2) -0.016(2)
C10 0.036(2) 0.027(2) 0.019(2) 0.005(2) 0.004(2) -0.005(2)
C11 0.043(3) 0.017(2) 0.031(3) -0.002(2) -0.004(2) -0.005(2)
C12 0.041(3) 0.014(2) 0.025(2) -0.0003(19) 0.007(2) -0.0029(19)
C13 0.045(3) 0.018(2) 0.026(3) 0.005(2) 0.008(2) 0.004(2)
C14 0.034(2) 0.028(2) 0.029(3) 0.006(2) 0.010(2) 0.005(2)
C15 0.034(3) 0.032(3) 0.024(3) 0.000(2) 0.002(2) -0.001(2)
C16 0.040(3) 0.040(3) 0.033(3) -0.003(2) 0.007(2) -0.006(2)
C17 0.069(3) 0.049(4) 0.041(3) -0.007(2) 0.013(3) -0.006(3)
C18 0.121(4) 0.057(4) 0.046(3) -0.010(3) -0.018(3) -0.017(4)
C19 0.059(3) 0.079(4) 0.030(3) -0.008(3) 0.023(3) -0.004(3)
C20 0.059(3) 0.072(5) 0.078(5) -0.006(3) 0.035(4) -0.029(3)
C21 0.061(3) 0.073(5) 0.079(5) -0.004(3) 0.037(4) -0.029(3)
C20' 0.059(3) 0.072(5) 0.078(5) -0.006(3) 0.035(4) -0.029(3)
C21' 0.060(3) 0.072(5) 0.078(5) -0.006(4) 0.035(4) -0.028(4)
C22 0.047(3) 0.052(4) 0.047(3) -0.009(3) 0.007(2) -0.020(2)
C23 0.087(4) 0.037(3) 0.064(4) -0.006(3) 0.004(3) -0.027(3)
C24 0.075(3) 0.028(3) 0.036(3) -0.006(2) 0.017(3) -0.002(2)
C25 0.037(2) 0.037(3) 0.041(3) 0.004(2) 0.010(2) 0.007(2)
C26 0.045(3) 0.081(4) 0.082(4) 0.017(3) 0.021(3) 0.026(3)
C27 0.042(3) 0.056(3) 0.029(3) -0.009(3) 0.022(2) -0.002(2)
C28 0.047(3) 0.031(3) 0.036(3) -0.003(2) 0.001(2) -0.002(2)
C29 0.034(2) 0.024(2) 0.027(3) 0.007(2) -0.002(2) -0.0007(19)
C30 0.046(3) 0.028(3) 0.021(2) 0.000(2) 0.003(2) 0.008(2)
C31 0.040(3) 0.031(2) 0.023(3) 0.000(2) 0.007(2) 0.002(2)
C32 0.033(2) 0.033(3) 0.023(2) 0.000(2) 0.0095(19) -0.003(2)
C33 0.036(2) 0.026(2) 0.033(3) -0.002(2) 0.007(2) -0.007(2)
C34 0.033(2) 0.023(2) 0.024(2) -0.0001(19) 0.000(2) 0.0016(19)
C35 0.025(2) 0.026(2) 0.031(3) -0.003(2) -0.003(2) -0.0078(19)
C36 0.041(2) 0.023(2) 0.026(2) 0.0008(19) -0.008(2) -0.0048(19)
C37 0.032(2) 0.026(2) 0.022(2) -0.001(2) 0.001(2) -0.003(2)
C38 0.052(3) 0.018(2) 0.024(3) 0.002(2) 0.001(2) 0.001(2)
C39 0.041(3) 0.025(3) 0.027(3) 0.004(2) 0.007(2) 0.003(2)
C40 0.049(3) 0.033(3) 0.022(3) 0.000(2) 0.016(2) 0.007(2)
C41 0.032(2) 0.041(3) 0.032(3) 0.008(2) 0.012(2) 0.008(2)
C42 0.029(2) 0.030(3) 0.032(3) 0.006(2) 0.007(2) 0.000(2)
C43 0.035(3) 0.046(3) 0.050(3) 0.002(2) 0.008(2) -0.007(2)
C44 0.048(2) 0.036(2) 0.026(2) -0.005(2) 0.0014(19) 0.001(3)
C45 0.071(3) 0.036(3) 0.035(3) -0.012(2) -0.012(2) 0.000(2)
C46 0.064(3) 0.060(3) 0.041(3) -0.007(2) 0.025(3) -0.001(3)
C47 0.030(2) 0.047(3) 0.059(3) -0.009(2) 0.003(2) -0.012(2)
C48 0.074(4) 0.062(4) 0.105(5) 0.017(4) 0.047(4) -0.021(3)
C49 0.049(3) 0.025(2) 0.031(3) -0.009(2) -0.007(2) -0.010(2)
C50 0.072(3) 0.024(3) 0.061(4) -0.005(2) -0.004(3) 0.000(2)
C51 0.099(4) 0.048(3) 0.043(3) 0.000(3) 0.036(3) 0.001(3)
C52 0.047(3) 0.064(3) 0.046(3) 0.004(3) 0.020(3) 0.009(3)
C53 0.050(3) 0.122(5) 0.081(4) 0.019(4) 0.018(3) 0.031(3)
C54 0.039(3) 0.099(4) 0.039(3) 0.006(3) 0.011(2) 0.005(3)
N1 0.0312(19) 0.030(2) 0.020(2) 0.0006(16) 0.0060(17) -0.0092(16)
N2 0.0321(19) 0.031(2) 0.0190(19) -0.0030(16) 0.0088(17) -0.0021(16)
N3 0.0295(19) 0.0206(19) 0.029(2) 0.0017(16) 0.0057(17) -0.0033(15)
N4 0.033(2) 0.022(2) 0.025(2) 0.0010(16) 0.0015(18) -0.0033(16)
N5 0.0319(19) 0.0233(19) 0.0170(19) -0.0006(16) 0.0045(17) 0.0016(16)
N6 0.0313(19) 0.024(2) 0.028(2) -0.0031(16) 0.0065(17) -0.0023(16)
N7 0.043(2) 0.051(3) 0.033(2) 0.0049(19) 0.0003(19) 0.0037(19)
N8 0.035(2) 0.064(3) 0.037(2) -0.002(2) 0.0047(18) 0.007(2)
O1 0.063(2) 0.119(3) 0.051(2) 0.032(2) 0.0018(19) 0.029(2)
O2 0.0386(19) 0.218(5) 0.084(3) -0.013(4) -0.0203(19) -0.002(3)
O3 0.0379(15) 0.0238(13) 0.0252(14) 0.0020(11) 0.0085(11) -0.0004(11)
Fe1 0.0293(3) 0.0231(3) 0.0232(3) 0.0002(3) 0.0037(3) -0.0042(3)
Fe2 0.0288(3) 0.0223(3) 0.0239(3) -0.0001(3) 0.0030(3) -0.0040(3)

loop_
_atom_type_symbol
_atom_type_description
_atom_type_scat_dispersion_real
_atom_type_scat_dispersion_imag
_atom_type_scat_source
C C 0.0033 0.0016 'International Tables Vol C Tables 4.2.6.8 and 6.1.1.4'
H H 0.0000 0.0000 'International Tables Vol C Tables 4.2.6.8 and 6.1.1.4'
N N 0.0061 0.0033 'International Tables Vol C Tables 4.2.6.8 and 6.1.1.4'
O O 0.0106 0.0060 'International Tables Vol C Tables 4.2.6.8 and 6.1.1.4'
Fe Fe 0.3463 0.8444 'International Tables Vol C Tables 4.2.6.8 and 6.1.1.4'

loop_
_geom_angle_atom_site_label_1
_geom_angle_atom_site_label_2
_geom_angle_atom_site_label_3
_geom_angle
_geom_angle_site_symmetry_1
_geom_angle_site_symmetry_3
_geom_angle_publ_flag
N1 C2 C3 110.9(4) . . ?
N1 C2 C1 122.6(4) . . ?
C3 C2 C1 126.5(4) . . ?
C4 C3 C2 107.1(4) . . ?
C4 C3 C17 126.6(4) . . ?
C2 C3 C17 126.3(4) . . ?
C3 C4 C5 106.8(4) . . ?
C3 C4 C19 129.2(4) . . ?
C5 C4 C19 124.0(4) . . ?
C6 C5 N1 123.4(4) . . ?
C6 C5 C4 128.3(4) . . ?
N1 C5 C4 108.2(4) . . ?
C5 C6 C7 129.4(4) . . ?
N2 C7 C6 125.1(4) . . ?
N2 C7 C8 110.8(4) . . ?
C6 C7 C8 124.0(4) . . ?
C9 C8 C7 106.6(4) . . ?
C9 C8 C20 128.5(9) . . ?
C7 C8 C20 124.7(9) . . ?
C9 C8 C20' 125.2(16) . . ?
C7 C8 C20' 127.5(16) . . ?
C20 C8 C20' 12.1(13) . . ?
C8 C9 C10 106.5(4) . . ?
C8 C9 C22 126.7(4) . . ?
C10 C9 C22 126.7(4) . . ?
N2 C10 C11 124.4(4) . . ?
N2 C10 C9 110.5(4) . . ?
C11 C10 C9 125.1(4) . . ?
C12 C11 C10 129.7(4) . . ?
C11 C12 N3 122.6(4) . . ?
C11 C12 C13 127.8(4) . . ?
N3 C12 C13 109.6(3) . . ?
C14 C13 C12 106.3(4) . . ?
C14 C13 C24 128.0(4) . . ?
C12 C13 C24 125.6(4) . . ?
C13 C14 C15 106.4(4) . . ?
C13 C14 C25 129.0(4) . . ?
C15 C14 C25 124.5(4) . . ?
N3 C15 C14 111.8(4) . . ?
N3 C15 C16 123.4(4) . . ?
C14 C15 C16 124.8(4) . . ?
C18 C17 C3 112.3(4) . . ?
C8 C20 C21 115.7(10) . . ?
C21' C20' C8 105.6(19) . . ?
C9 C22 C23 112.9(4) . . ?
C14 C25 C26 113.0(4) . . ?
N7 C27 O1 177.6(5) . . ?
N4 C29 C30 111.4(4) . . ?
N4 C29 C28 123.3(4) . . ?
C30 C29 C28 125.3(4) . . ?
C31 C30 C29 106.5(4) . . ?
C31 C30 C44 128.8(4) . . ?
C29 C30 C44 124.7(4) . . ?
C30 C31 C32 106.5(4) . . ?
C30 C31 C46 129.5(4) . . ?
C32 C31 C46 124.0(4) . . ?
C33 C32 N4 122.9(4) . . ?
C33 C32 C31 127.3(4) . . ?
N4 C32 C31 109.8(4) . . ?
C32 C33 C34 128.7(4) . . ?
N5 C34 C33 126.1(4) . . ?
N5 C34 C35 109.9(3) . . ?
C33 C34 C35 124.0(4) . . ?
C36 C35 C34 107.1(3) . . ?
C36 C35 C47 127.7(4) . . ?
C34 C35 C47 125.2(4) . . ?
C35 C36 C37 106.5(4) . . ?
C35 C36 C49 126.7(4) . . ?
C37 C36 C49 126.9(4) . . ?
N5 C37 C36 111.0(4) . . ?
N5 C37 C38 124.3(4) . . ?
C36 C37 C38 124.7(4) . . ?
C39 C38 C37 129.7(4) . . ?
C38 C39 N6 122.9(4) . . ?
C38 C39 C40 128.1(4) . . ?
N6 C39 C40 109.0(4) . . ?
C41 C40 C51 128.9(4) . . ?
C41 C40 C39 105.9(4) . . ?
C51 C40 C39 125.2(4) . . ?
C40 C41 C42 106.4(4) . . ?
C40 C41 C52 128.2(4) . . ?
C42 C41 C52 125.4(4) . . ?
N6 C42 C41 112.4(4) . . ?
N6 C42 C43 123.3(4) . . ?
C41 C42 C43 124.3(4) . . ?
C30 C44 C45 114.8(4) . . ?
C35 C47 C48 113.3(4) . . ?
C36 C49 C50 114.2(3) . . ?
C41 C52 C53 114.1(4) . . ?
N8 C54 O2 177.6(7) . . ?
C2 N1 C5 107.0(3) . . ?
C2 N1 Fe1 127.5(3) . . ?
C5 N1 Fe1 125.6(3) . . ?
C7 N2 C10 105.6(3) . . ?
C7 N2 Fe1 127.2(3) . . ?
C10 N2 Fe1 127.2(3) . . ?
C15 N3 C12 105.8(3) . . ?
C15 N3 Fe1 127.2(3) . . ?
C12 N3 Fe1 126.9(3) . . ?
C29 N4 C32 105.8(4) . . ?
C29 N4 Fe2 127.5(3) . . ?
C32 N4 Fe2 126.4(3) . . ?
C37 N5 C34 105.6(3) . . ?
C37 N5 Fe2 128.0(3) . . ?
C34 N5 Fe2 126.5(3) . . ?
C42 N6 C39 106.3(3) . . ?
C42 N6 Fe2 127.0(3) . . ?
C39 N6 Fe2 126.6(3) . . ?
C27 N7 Fe1 151.5(4) . . ?
C54 N8 Fe2 168.1(4) . . ?
Fe2 O3 Fe1 175.12(17) . . ?
O3 Fe1 N7 124.01(15) . . ?
O3 Fe1 N2 117.13(14) . . ?
N7 Fe1 N2 118.85(15) . . ?
O3 Fe1 N3 92.65(13) . . ?
N7 Fe1 N3 88.10(14) . . ?
N2 Fe1 N3 88.95(13) . . ?
O3 Fe1 N1 93.35(13) . . ?
N7 Fe1 N1 87.73(14) . . ?
N2 Fe1 N1 89.18(12) . . ?
N3 Fe1 N1 173.92(13) . . ?
O3 Fe2 N8 123.29(16) . . ?
O3 Fe2 N5 117.41(13) . . ?
N8 Fe2 N5 119.30(15) . . ?
O3 Fe2 N6 93.24(13) . . ?
N8 Fe2 N6 88.15(13) . . ?
N5 Fe2 N6 88.46(13) . . ?
O3 Fe2 N4 92.99(13) . . ?
N8 Fe2 N4 88.07(13) . . ?
N5 Fe2 N4 89.05(13) . . ?
N6 Fe2 N4 173.75(13) . . ?

loop_
_geom_bond_atom_site_label_1
_geom_bond_atom_site_label_2
_geom_bond_distance
_geom_bond_site_symmetry_2
_geom_bond_publ_flag
C1 C2 1.476(5) . ?
C2 N1 1.340(5) . ?
C2 C3 1.445(6) . ?
C3 C4 1.361(6) . ?
C3 C17 1.523(6) . ?
C4 C5 1.461(6) . ?
C4 C19 1.491(6) . ?
C5 C6 1.353(6) . ?
C5 N1 1.407(5) . ?
C6 C7 1.407(6) . ?
C7 N2 1.370(5) . ?
C7 C8 1.428(6) . ?
C8 C9 1.382(6) . ?
C8 C20 1.454(17) . ?
C8 C20' 1.60(4) . ?
C9 C10 1.425(5) . ?
C9 C22 1.497(6) . ?
C10 N2 1.386(5) . ?
C10 C11 1.411(6) . ?
C11 C12 1.356(5) . ?
C12 N3 1.400(5) . ?
C12 C13 1.454(6) . ?
C13 C14 1.359(5) . ?
C13 C24 1.500(6) . ?
C14 C15 1.454(6) . ?
C14 C25 1.492(5) . ?
C15 N3 1.329(5) . ?
C15 C16 1.493(5) . ?
C17 C18 1.471(6) . ?
C20 C21 1.482(15) . ?
C20' C21' 1.35(3) . ?
C22 C23 1.518(6) . ?
C25 C26 1.522(5) . ?
C27 N7 1.149(5) . ?
C27 O1 1.219(5) . ?
C28 C29 1.485(5) . ?
C29 N4 1.332(5) . ?
C29 C30 1.455(6) . ?
C30 C31 1.352(5) . ?
C30 C44 1.507(5) . ?
C31 C32 1.447(5) . ?
C31 C46 1.504(6) . ?
C32 C33 1.371(6) . ?
C32 N4 1.395(5) . ?
C33 C34 1.409(5) . ?
C34 N5 1.385(5) . ?
C34 C35 1.428(5) . ?
C35 C36 1.378(6) . ?
C35 C47 1.502(6) . ?
C36 C37 1.418(5) . ?
C36 C49 1.499(5) . ?
C37 N5 1.379(5) . ?
C37 C38 1.421(6) . ?
C38 C39 1.345(6) . ?
C39 N6 1.404(5) . ?
C39 C40 1.471(6) . ?
C40 C41 1.362(6) . ?
C40 C51 1.469(6) . ?
C41 C42 1.455(6) . ?
C41 C52 1.500(6) . ?
C42 N6 1.315(5) . ?
C42 C43 1.488(6) . ?
C44 C45 1.509(5) . ?
C47 C48 1.534(7) . ?
C49 C50 1.510(5) . ?
C52 C53 1.502(6) . ?
C54 N8 1.151(5) . ?
C54 O2 1.205(5) . ?
N1 Fe1 2.132(3) . ?
N2 Fe1 2.039(3) . ?
N3 Fe1 2.116(3) . ?
N4 Fe2 2.142(4) . ?
N5 Fe2 2.038(3) . ?
N6 Fe2 2.139(3) . ?
N7 Fe1 1.981(4) . ?
N8 Fe2 1.971(4) . ?
O3 Fe2 1.780(3) . ?
O3 Fe1 1.788(3) . ?

loop_
_geom_torsion_atom_site_label_1
_geom_torsion_atom_site_label_2
_geom_torsion_atom_site_label_3
_geom_torsion_atom_site_label_4
_geom_torsion
_geom_torsion_site_symmetry_1
_geom_torsion_site_symmetry_2
_geom_torsion_site_symmetry_3
_geom_torsion_site_symmetry_4
_geom_torsion_publ_flag
N1 C2 C3 C4 -0.8(5) . . . . ?
C1 C2 C3 C4 178.3(4) . . . . ?
N1 C2 C3 C17 176.8(4) . . . . ?
C1 C2 C3 C17 -4.0(7) . . . . ?
C2 C3 C4 C5 1.2(5) . . . . ?
C17 C3 C4 C5 -176.4(4) . . . . ?
C2 C3 C4 C19 -178.2(4) . . . . ?
C17 C3 C4 C19 4.1(8) . . . . ?
C3 C4 C5 C6 176.3(4) . . . . ?
C19 C4 C5 C6 -4.2(7) . . . . ?
C3 C4 C5 N1 -1.3(5) . . . . ?
C19 C4 C5 N1 178.2(4) . . . . ?
N1 C5 C6 C7 -2.4(7) . . . . ?
C4 C5 C6 C7 -179.6(4) . . . . ?
C5 C6 C7 N2 -1.3(8) . . . . ?
C5 C6 C7 C8 -177.2(4) . . . . ?
N2 C7 C8 C9 -0.9(5) . . . . ?
C6 C7 C8 C9 175.5(4) . . . . ?
N2 C7 C8 C20 174.1(7) . . . . ?
C6 C7 C8 C20 -9.5(9) . . . . ?
N2 C7 C8 C20' -171.3(13) . . . . ?
C6 C7 C8 C20' 5.1(14) . . . . ?
C7 C8 C9 C10 1.0(5) . . . . ?
C20 C8 C9 C10 -173.8(7) . . . . ?
C20' C8 C9 C10 171.7(13) . . . . ?
C7 C8 C9 C22 -176.6(4) . . . . ?
C20 C8 C9 C22 8.6(10) . . . . ?
C20' C8 C9 C22 -6.0(14) . . . . ?
C8 C9 C10 N2 -0.8(5) . . . . ?
C22 C9 C10 N2 176.8(4) . . . . ?
C8 C9 C10 C11 178.8(4) . . . . ?
C22 C9 C10 C11 -3.6(7) . . . . ?
N2 C10 C11 C12 -3.7(7) . . . . ?
C9 C10 C11 C12 176.7(4) . . . . ?
C10 C11 C12 N3 1.3(7) . . . . ?
C10 C11 C12 C13 -179.4(4) . . . . ?
C11 C12 C13 C14 178.4(4) . . . . ?
N3 C12 C13 C14 -2.2(5) . . . . ?
C11 C12 C13 C24 -1.1(7) . . . . ?
N3 C12 C13 C24 178.3(4) . . . . ?
C12 C13 C14 C15 1.6(5) . . . . ?
C24 C13 C14 C15 -179.0(4) . . . . ?
C12 C13 C14 C25 -176.7(4) . . . . ?
C24 C13 C14 C25 2.8(7) . . . . ?
C13 C14 C15 N3 -0.5(5) . . . . ?
C25 C14 C15 N3 177.9(4) . . . . ?
C13 C14 C15 C16 178.3(4) . . . . ?
C25 C14 C15 C16 -3.4(7) . . . . ?
C4 C3 C17 C18 -75.1(6) . . . . ?
C2 C3 C17 C18 107.6(5) . . . . ?
C9 C8 C20 C21 -102.2(13) . . . . ?
C7 C8 C20 C21 83.9(13) . . . . ?
C20' C8 C20 C21 -24(10) . . . . ?
C9 C8 C20' C21' 102(2) . . . . ?
C7 C8 C20' C21' -89(3) . . . . ?
C20 C8 C20' C21' -8(9) . . . . ?
C8 C9 C22 C23 84.3(6) . . . . ?
C10 C9 C22 C23 -92.9(6) . . . . ?
C13 C14 C25 C26 98.2(5) . . . . ?
C15 C14 C25 C26 -79.7(5) . . . . ?
N4 C29 C30 C31 -0.7(5) . . . . ?
C28 C29 C30 C31 -180.0(4) . . . . ?
N4 C29 C30 C44 -179.1(4) . . . . ?
C28 C29 C30 C44 1.6(6) . . . . ?
C29 C30 C31 C32 0.7(4) . . . . ?
C44 C30 C31 C32 179.0(4) . . . . ?
C29 C30 C31 C46 -178.3(4) . . . . ?
C44 C30 C31 C46 0.0(7) . . . . ?
C30 C31 C32 C33 178.9(4) . . . . ?
C46 C31 C32 C33 -2.0(7) . . . . ?
C30 C31 C32 N4 -0.5(5) . . . . ?
C46 C31 C32 N4 178.6(4) . . . . ?
N4 C32 C33 C34 0.1(7) . . . . ?
C31 C32 C33 C34 -179.3(4) . . . . ?
C32 C33 C34 N5 -3.1(7) . . . . ?
C32 C33 C34 C35 174.6(4) . . . . ?
N5 C34 C35 C36 -0.5(4) . . . . ?
C33 C34 C35 C36 -178.6(4) . . . . ?
N5 C34 C35 C47 179.4(4) . . . . ?
C33 C34 C35 C47 1.4(6) . . . . ?
C34 C35 C36 C37 0.4(5) . . . . ?
C47 C35 C36 C37 -179.6(4) . . . . ?
C34 C35 C36 C49 179.0(4) . . . . ?
C47 C35 C36 C49 -1.0(7) . . . . ?
C35 C36 C37 N5 -0.1(5) . . . . ?
C49 C36 C37 N5 -178.7(4) . . . . ?
C35 C36 C37 C38 -179.7(4) . . . . ?
C49 C36 C37 C38 1.7(7) . . . . ?
N5 C37 C38 C39 0.1(7) . . . . ?
C36 C37 C38 C39 179.7(4) . . . . ?
C37 C38 C39 N6 2.5(7) . . . . ?
C37 C38 C39 C40 -177.3(4) . . . . ?
C38 C39 C40 C41 178.9(4) . . . . ?
N6 C39 C40 C41 -0.9(5) . . . . ?
C38 C39 C40 C51 -0.3(7) . . . . ?
N6 C39 C40 C51 179.8(4) . . . . ?
C51 C40 C41 C42 -179.6(5) . . . . ?
C39 C40 C41 C42 1.2(5) . . . . ?
C51 C40 C41 C52 1.7(8) . . . . ?
C39 C40 C41 C52 -177.5(4) . . . . ?
C40 C41 C42 N6 -1.1(5) . . . . ?
C52 C41 C42 N6 177.6(4) . . . . ?
C40 C41 C42 C43 176.6(4) . . . . ?
C52 C41 C42 C43 -4.7(7) . . . . ?
C31 C30 C44 C45 105.6(5) . . . . ?
C29 C30 C44 C45 -76.4(5) . . . . ?
C36 C35 C47 C48 101.4(5) . . . . ?
C34 C35 C47 C48 -78.6(5) . . . . ?
C35 C36 C49 C50 -82.5(6) . . . . ?
C37 C36 C49 C50 95.9(5) . . . . ?
C40 C41 C52 C53 -98.5(6) . . . . ?
C42 C41 C52 C53 83.0(6) . . . . ?
C3 C2 N1 C5 0.0(4) . . . . ?
C1 C2 N1 C5 -179.2(4) . . . . ?
C3 C2 N1 Fe1 -179.5(3) . . . . ?
C1 C2 N1 Fe1 1.3(6) . . . . ?
C6 C5 N1 C2 -176.9(4) . . . . ?
C4 C5 N1 C2 0.7(4) . . . . ?
C6 C5 N1 Fe1 2.6(6) . . . . ?
C4 C5 N1 Fe1 -179.7(3) . . . . ?
C6 C7 N2 C10 -175.9(4) . . . . ?
C8 C7 N2 C10 0.4(4) . . . . ?
C6 C7 N2 Fe1 4.4(6) . . . . ?
C8 C7 N2 Fe1 -179.3(3) . . . . ?
C11 C10 N2 C7 -179.3(4) . . . . ?
C9 C10 N2 C7 0.3(4) . . . . ?
C11 C10 N2 Fe1 0.3(6) . . . . ?
C9 C10 N2 Fe1 179.9(3) . . . . ?
C14 C15 N3 C12 -0.9(4) . . . . ?
C16 C15 N3 C12 -179.7(4) . . . . ?
C14 C15 N3 Fe1 176.3(3) . . . . ?
C16 C15 N3 Fe1 -2.4(6) . . . . ?
C11 C12 N3 C15 -178.7(4) . . . . ?
C13 C12 N3 C15 1.9(4) . . . . ?
C11 C12 N3 Fe1 4.1(6) . . . . ?
C13 C12 N3 Fe1 -175.3(3) . . . . ?
C30 C29 N4 C32 0.4(4) . . . . ?
C28 C29 N4 C32 179.7(4) . . . . ?
C30 C29 N4 Fe2 174.3(2) . . . . ?
C28 C29 N4 Fe2 -6.5(6) . . . . ?
C33 C32 N4 C29 -179.4(4) . . . . ?
C31 C32 N4 C29 0.0(4) . . . . ?
C33 C32 N4 Fe2 6.6(6) . . . . ?
C31 C32 N4 Fe2 -173.9(3) . . . . ?
C36 C37 N5 C34 -0.3(4) . . . . ?
C38 C37 N5 C34 179.4(4) . . . . ?
C36 C37 N5 Fe2 179.5(3) . . . . ?
C38 C37 N5 Fe2 -0.8(6) . . . . ?
C33 C34 N5 C37 178.5(4) . . . . ?
C35 C34 N5 C37 0.5(4) . . . . ?
C33 C34 N5 Fe2 -1.3(5) . . . . ?
C35 C34 N5 Fe2 -179.3(3) . . . . ?
C41 C42 N6 C39 0.5(5) . . . . ?
C43 C42 N6 C39 -177.2(4) . . . . ?
C41 C42 N6 Fe2 -175.2(3) . . . . ?
C43 C42 N6 Fe2 7.1(6) . . . . ?
C38 C39 N6 C42 -179.6(4) . . . . ?
C40 C39 N6 C42 0.2(4) . . . . ?
C38 C39 N6 Fe2 -3.9(6) . . . . ?
C40 C39 N6 Fe2 176.0(3) . . . . ?
O1 C27 N7 Fe1 -178(100) . . . . ?
O2 C54 N8 Fe2 -173(100) . . . . ?
Fe2 O3 Fe1 N7 142(2) . . . . ?
Fe2 O3 Fe1 N2 -38(2) . . . . ?
Fe2 O3 Fe1 N3 -128(2) . . . . ?
Fe2 O3 Fe1 N1 53(2) . . . . ?
C27 N7 Fe1 O3 -168.5(7) . . . . ?
C27 N7 Fe1 N2 11.9(8) . . . . ?
C27 N7 Fe1 N3 99.6(7) . . . . ?
C27 N7 Fe1 N1 -75.9(7) . . . . ?
C7 N2 Fe1 O3 90.2(3) . . . . ?
C10 N2 Fe1 O3 -89.4(3) . . . . ?
C7 N2 Fe1 N7 -90.1(3) . . . . ?
C10 N2 Fe1 N7 90.3(3) . . . . ?
C7 N2 Fe1 N3 -177.4(3) . . . . ?
C10 N2 Fe1 N3 3.0(3) . . . . ?
C7 N2 Fe1 N1 -3.1(3) . . . . ?
C10 N2 Fe1 N1 177.2(3) . . . . ?
C15 N3 Fe1 O3 -64.8(3) . . . . ?
C12 N3 Fe1 O3 111.9(3) . . . . ?
C15 N3 Fe1 N7 59.2(3) . . . . ?
C12 N3 Fe1 N7 -124.1(3) . . . . ?
C15 N3 Fe1 N2 178.1(3) . . . . ?
C12 N3 Fe1 N2 -5.2(3) . . . . ?
C15 N3 Fe1 N1 105.9(12) . . . . ?
C12 N3 Fe1 N1 -77.4(13) . . . . ?
C2 N1 Fe1 O3 62.2(3) . . . . ?
C5 N1 Fe1 O3 -117.3(3) . . . . ?
C2 N1 Fe1 N7 -61.8(3) . . . . ?
C5 N1 Fe1 N7 118.8(3) . . . . ?
C2 N1 Fe1 N2 179.3(3) . . . . ?
C5 N1 Fe1 N2 -0.1(3) . . . . ?
C2 N1 Fe1 N3 -108.5(12) . . . . ?
C5 N1 Fe1 N3 72.0(13) . . . . ?
Fe1 O3 Fe2 N8 45(2) . . . . ?
Fe1 O3 Fe2 N5 -134(2) . . . . ?
Fe1 O3 Fe2 N6 -44(2) . . . . ?
Fe1 O3 Fe2 N4 135(2) . . . . ?
C54 N8 Fe2 O3 -10.6(18) . . . . ?
C54 N8 Fe2 N5 169.3(18) . . . . ?
C54 N8 Fe2 N6 82.1(18) . . . . ?
C54 N8 Fe2 N4 -102.9(18) . . . . ?
C37 N5 Fe2 O3 92.6(3) . . . . ?
C34 N5 Fe2 O3 -87.7(3) . . . . ?
C37 N5 Fe2 N8 -87.3(4) . . . . ?
C34 N5 Fe2 N8 92.4(3) . . . . ?
C37 N5 Fe2 N6 -0.3(3) . . . . ?
C34 N5 Fe2 N6 179.4(3) . . . . ?
C37 N5 Fe2 N4 -174.6(3) . . . . ?
C34 N5 Fe2 N4 5.2(3) . . . . ?
C42 N6 Fe2 O3 60.0(3) . . . . ?
C39 N6 Fe2 O3 -114.8(3) . . . . ?
C42 N6 Fe2 N8 -63.2(3) . . . . ?
C39 N6 Fe2 N8 121.9(3) . . . . ?
C42 N6 Fe2 N5 177.4(3) . . . . ?
C39 N6 Fe2 N5 2.6(3) . . . . ?
C42 N6 Fe2 N4 -116.0(11) . . . . ?
C39 N6 Fe2 N4 69.1(12) . . . . ?
C29 N4 Fe2 O3 -63.1(3) . . . . ?
C32 N4 Fe2 O3 109.6(3) . . . . ?
C29 N4 Fe2 N8 60.1(3) . . . . ?
C32 N4 Fe2 N8 -127.2(3) . . . . ?
C29 N4 Fe2 N5 179.5(3) . . . . ?
C32 N4 Fe2 N5 -7.8(3) . . . . ?
C29 N4 Fe2 N6 113.0(11) . . . . ?
C32 N4 Fe2 N6 -74.4(12) . . . . ?
